data_4024150
loop_
_publ_author_name
'Medha N. Kamat'
'Nigam P. Rath'
'Alexei V. Demchenko'

_publ_section_title
;
 Versatile Synthesis and Mechanism of Activation of S-Benzoxazolyl
 Glycosides
;
_journal_name_full 'Journal of Organic Chemistry'
_journal_page_first 6938
_journal_page_last 6946
_journal_paper_doi 10.1021/jo0711844
_journal_volume 72
_journal_year 2007
_chemical_formula_sum 'C7 H5 N O S'
_chemical_formula_weight 151.18
_chemical_name_systematic
; 
 ? 
;
_space_group_IT_number 4
_symmetry_cell_setting monoclinic
_symmetry_space_group_name_Hall 'P 2yb'
_symmetry_space_group_name_H-M 'P 1 21 1'
_atom_sites_solution_hydrogens geom
_atom_sites_solution_primary direct
_atom_sites_solution_secondary difmap
_audit_creation_method SHELXL-97
_cell_angle_alpha 90.00
_cell_angle_beta 90.594(3)
_cell_angle_gamma 90.00
_cell_formula_units_Z 2
_cell_length_a 4.3258(2)
_cell_length_b 8.9820(4)
_cell_length_c 8.4721(4)
_cell_measurement_reflns_used 2794
_cell_measurement_temperature 165(2)
_cell_measurement_theta_max 28.19
_cell_measurement_theta_min 2.40
_cell_volume 329.16(3)
_computing_cell_refinement 'Bruker SMART'
_computing_data_collection 'Bruker SMART'
_computing_data_reduction 'Bruker SAINT'
_computing_molecular_graphics 'Bruker-SHELXTL (Sheldrick, 2003)'
_computing_publication_material 'Bruker-SHELXTL (Sheldrick, 2003)'
_computing_structure_refinement 'Bruker-SHELXTL (Sheldrick, 2003)'
_computing_structure_solution 'Bruker-SHELXTL (Sheldrick, 2003)'
_diffrn_ambient_temperature 165(2)
_diffrn_measured_fraction_theta_full 1.000
_diffrn_measured_fraction_theta_max 1.000
_diffrn_measurement_device_type 'CCD area detector'
_diffrn_measurement_method 'phi and omega scans'
_diffrn_radiation_monochromator graphite
_diffrn_radiation_source 'normal-focus sealed tube'
_diffrn_radiation_type MoK\a
_diffrn_radiation_wavelength 0.71073
_diffrn_reflns_av_R_equivalents 0.0529
_diffrn_reflns_av_sigmaI/netI 0.0544
_diffrn_reflns_limit_h_max 5
_diffrn_reflns_limit_h_min -5
_diffrn_reflns_limit_k_max 11
_diffrn_reflns_limit_k_min -11
_diffrn_reflns_limit_l_max 10
_diffrn_reflns_limit_l_min -10
_diffrn_reflns_number 5205
_diffrn_reflns_theta_full 26.99
_diffrn_reflns_theta_max 26.99
_diffrn_reflns_theta_min 2.40
_exptl_absorpt_coefficient_mu 0.406
_exptl_absorpt_correction_T_max 0.9840
_exptl_absorpt_correction_T_min 0.8845
_exptl_absorpt_correction_type multi-scan
_exptl_crystal_colour colorless
_exptl_crystal_density_diffrn 1.525
_exptl_crystal_density_meas ?
_exptl_crystal_density_method 'not measured'
_exptl_crystal_description plate
_exptl_crystal_F_000 156
_exptl_crystal_size_max 0.31
_exptl_crystal_size_mid 0.21
_exptl_crystal_size_min 0.04
_refine_diff_density_max 0.320
_refine_diff_density_min -0.248
_refine_diff_density_rms 0.048
_refine_ls_abs_structure_details 'Flack H D (1983), Acta Cryst. A39, 876-881'
_refine_ls_abs_structure_Flack 0.19(11)
_refine_ls_extinction_method none
_refine_ls_goodness_of_fit_ref 1.025
_refine_ls_hydrogen_treatment mixed
_refine_ls_matrix_type full
_refine_ls_number_parameters 111
_refine_ls_number_reflns 1427
_refine_ls_number_restraints 4
_refine_ls_restrained_S_all 1.024
_refine_ls_R_factor_all 0.0538
_refine_ls_R_factor_gt 0.0398
_refine_ls_shift/su_max 0.000
_refine_ls_shift/su_mean 0.000
_refine_ls_structure_factor_coef Fsqd
_refine_ls_weighting_details 'calc w=1/[\s^2^(Fo^2^)+(0.0329P)^2^+0.0000P] where P=(Fo^2^+2Fc^2^)/3'
_refine_ls_weighting_scheme calc
_refine_ls_wR_factor_gt 0.0677
_refine_ls_wR_factor_ref 0.0702
_reflns_number_gt 1181
_reflns_number_total 1427
_reflns_threshold_expression >2sigma(I)
_cod_data_source_file jo0711844-File006.cif
_cod_data_source_block v14504
_cod_depositor_comments
;
The following automatic conversions were performed:
'_symmetry_cell_setting' value 'Monoclinic' changed to 'monoclinic'
according to '/home/saulius/struct/CIF-dictionaries/cif_core.dic'
dictionary named 'cif_core.dic' version 2.4.1 from 2010-06-29.

Automatic conversion script
Id: cif_fix_enum 1527 2010-12-29 10:47:43Z saulius 

The following automatic conversions were performed:

'_exptl_crystal_density_meas' value 'no' was changed to '?' - the
value is perceived as not measured.

Automatic conversion script
Id: cif_fix_values 3008 2015-01-20 13:52:24Z robertas 
;
_cod_original_sg_symbol_H-M 'P 21'
_cod_database_code 4024150

loop_
_symmetry_equiv_pos_as_xyz
'x, y, z'
'-x, y+1/2, -z'

loop_
_atom_site_label
_atom_site_type_symbol
_atom_site_fract_x
_atom_site_fract_y
_atom_site_fract_z
_atom_site_U_iso_or_equiv
_atom_site_adp_type
_atom_site_occupancy
_atom_site_symmetry_multiplicity
_atom_site_calc_flag
_atom_site_refinement_flags
_atom_site_disorder_assembly
_atom_site_disorder_group
S1 S 0.08567(12) 0.61384(9) 0.33595(6) 0.03199(17) Uani 1 1 d . . .
N1 N -0.2300(8) 0.7463(3) 0.5738(4) 0.0283(6) Uani 1 1 d . . .
O1 O -0.2716(6) 0.50336(17) 0.5579(3) 0.0260(5) Uani 1 1 d . . .
C1 C -0.1399(5) 0.6254(5) 0.4907(2) 0.0270(5) Uani 1 1 d . . .
C2 C -0.4185(8) 0.7038(3) 0.6970(4) 0.0233(8) Uani 1 1 d . . .
C3 C -0.5709(8) 0.7812(4) 0.8142(4) 0.0321(9) Uani 1 1 d D . .
C4 C -0.7442(10) 0.6971(4) 0.9209(5) 0.0308(8) Uani 1 1 d D . .
C5 C -0.7599(10) 0.5420(4) 0.9047(5) 0.0366(9) Uani 1 1 d D . .
C6 C -0.6128(8) 0.4642(4) 0.7870(4) 0.0313(8) Uani 1 1 d . . .
C7 C -0.4480(8) 0.5498(3) 0.6857(4) 0.0250(8) Uani 1 1 d . . .
H1 H -0.163(6) 0.833(3) 0.558(3) 0.035(8) Uiso 1 1 d . . .
H3 H -0.558(6) 0.888(2) 0.825(3) 0.032(8) Uiso 1 1 d D . .
H4 H -0.830(6) 0.752(2) 1.007(3) 0.020(7) Uiso 1 1 d D . .
H5 H -0.907(5) 0.499(3) 0.980(3) 0.032(9) Uiso 1 1 d D . .
H6 H -0.632(6) 0.356(3) 0.776(3) 0.029(7) Uiso 1 1 d . . .

loop_
_atom_site_aniso_label
_atom_site_aniso_U_11
_atom_site_aniso_U_22
_atom_site_aniso_U_33
_atom_site_aniso_U_23
_atom_site_aniso_U_13
_atom_site_aniso_U_12
S1 0.0370(3) 0.0245(3) 0.0345(3) -0.0007(4) 0.0036(2) 0.0032(5)
N1 0.0348(15) 0.0149(13) 0.0350(15) 0.0003(11) -0.0018(12) -0.0029(11)
O1 0.0352(12) 0.0135(10) 0.0293(12) 0.0011(8) 0.0018(9) 0.0002(9)
C1 0.0286(10) 0.0199(12) 0.0324(11) 0.0020(17) -0.0083(9) -0.0025(17)
C2 0.0232(16) 0.0201(14) 0.0265(18) 0.0018(12) -0.0054(15) -0.0013(12)
C3 0.037(2) 0.0225(15) 0.037(2) -0.0035(13) -0.0075(15) 0.0033(14)
C4 0.0311(18) 0.0367(18) 0.0246(17) -0.0004(14) 0.0034(15) 0.0016(16)
C5 0.035(2) 0.036(2) 0.039(2) 0.0098(17) -0.0035(18) -0.0078(17)
C6 0.0349(18) 0.0258(17) 0.0330(19) 0.0026(14) -0.0018(15) -0.0035(14)
C7 0.0261(17) 0.0223(14) 0.0264(19) -0.0007(12) -0.0043(14) 0.0029(11)

loop_
_atom_type_symbol
_atom_type_description
_atom_type_scat_dispersion_real
_atom_type_scat_dispersion_imag
_atom_type_scat_source
C C 0.0033 0.0016 'International Tables Vol C Tables 4.2.6.8 and 6.1.1.4'
H H 0.0000 0.0000 'International Tables Vol C Tables 4.2.6.8 and 6.1.1.4'
N N 0.0061 0.0033 'International Tables Vol C Tables 4.2.6.8 and 6.1.1.4'
O O 0.0106 0.0060 'International Tables Vol C Tables 4.2.6.8 and 6.1.1.4'
S S 0.1246 0.1234 'International Tables Vol C Tables 4.2.6.8 and 6.1.1.4'

loop_
_geom_angle_atom_site_label_1
_geom_angle_atom_site_label_2
_geom_angle_atom_site_label_3
_geom_angle
_geom_angle_site_symmetry_1
_geom_angle_site_symmetry_3
_geom_angle_publ_flag
C1 N1 C2 110.2(3) . . ?
C1 O1 C7 108.51(19) . . ?
N1 C1 O1 107.74(18) . . ?
N1 C1 S1 129.9(3) . . ?
O1 C1 S1 122.4(3) . . ?
C3 C2 N1 133.7(3) . . ?
C3 C2 C7 120.3(4) . . ?
N1 C2 C7 106.0(4) . . ?
C2 C3 C4 117.0(4) . . ?
C5 C4 C3 119.9(5) . . ?
C6 C5 C4 123.5(5) . . ?
C7 C6 C5 114.8(4) . . ?
C6 C7 C2 124.5(4) . . ?
C6 C7 O1 128.0(3) . . ?
C2 C7 O1 107.5(4) . . ?

loop_
_geom_bond_atom_site_label_1
_geom_bond_atom_site_label_2
_geom_bond_distance
_geom_bond_site_symmetry_2
_geom_bond_publ_flag
S1 C1 1.646(2) . ?
N1 C1 1.353(5) . ?
N1 C2 1.385(5) . ?
O1 C1 1.363(5) . ?
O1 C7 1.395(4) . ?
C2 C3 1.384(5) . ?
C2 C7 1.392(3) . ?
C3 C4 1.402(6) . ?
C4 C5 1.401(3) . ?
C5 C6 1.379(6) . ?
C6 C7 1.359(5) . ?

loop_
_geom_torsion_atom_site_label_1
_geom_torsion_atom_site_label_2
_geom_torsion_atom_site_label_3
_geom_torsion_atom_site_label_4
_geom_torsion
_geom_torsion_site_symmetry_1
_geom_torsion_site_symmetry_2
_geom_torsion_site_symmetry_3
_geom_torsion_site_symmetry_4
_geom_torsion_publ_flag
C2 N1 C1 O1 0.7(3) . . . . ?
C2 N1 C1 S1 -179.2(2) . . . . ?
C7 O1 C1 N1 0.0(2) . . . . ?
C7 O1 C1 S1 179.97(18) . . . . ?
C1 N1 C2 C3 -179.5(3) . . . . ?
C1 N1 C2 C7 -1.2(4) . . . . ?
N1 C2 C3 C4 -179.9(4) . . . . ?
C7 C2 C3 C4 1.9(5) . . . . ?
C2 C3 C4 C5 -0.8(6) . . . . ?
C3 C4 C5 C6 -0.2(8) . . . . ?
C4 C5 C6 C7 0.0(6) . . . . ?
C5 C6 C7 C2 1.2(5) . . . . ?
C5 C6 C7 O1 178.7(4) . . . . ?
C3 C2 C7 C6 -2.3(6) . . . . ?
N1 C2 C7 C6 179.1(3) . . . . ?
C3 C2 C7 O1 179.8(2) . . . . ?
N1 C2 C7 O1 1.1(4) . . . . ?
C1 O1 C7 C6 -178.6(3) . . . . ?
C1 O1 C7 C2 -0.7(4) . . . . ?

loop_
_cod_related_entry_id
_cod_related_entry_database
_cod_related_entry_code
1 ChemSpider 621391
